data_4027432
loop_
_publ_author_name
'Alexander J. Cresswell'
'Stephen G. Davies'
'James A. Lee'
'Melloney J. Morris'
'Paul M. Roberts'
'James E. Thomson'

_publ_contact_author 'Stephen G. Davies'
_publ_contact_author_email steve.davies@chem.ox.ac.uk
_publ_contact_author_fax '+44 1865 275633'
_publ_contact_author_phone '+44 1865 275695'
_publ_section_title
;
 Diastereodivergent Hydroxyfluorination of Cyclic and Acyclic Allylic
 Amines: Synthesis of 4-Deoxy-4-fluorophytosphingosines
;
_journal_name_full 'Journal of Organic Chemistry'
_journal_page_first 7262
_journal_page_last 7281
_journal_paper_doi 10.1021/jo301056r
_journal_volume 77
_journal_year 2012
_chemical_formula_moiety 'C20 H24 F1 N1 O1'
_chemical_formula_sum 'C20 H24 F N O'
_chemical_formula_weight 313.41
_space_group_IT_number 2
_symmetry_cell_setting triclinic
_symmetry_space_group_name_Hall '-P 1'
_symmetry_space_group_name_H-M 'P -1'
_atom_sites_solution_hydrogens geom
_atom_sites_solution_primary direct
_cell_angle_alpha 85.9331(12)
_cell_angle_beta 84.5582(12)
_cell_angle_gamma 87.1641(16)
_cell_formula_units_Z 2
_cell_length_a 5.69120(10)
_cell_length_b 11.1440(3)
_cell_length_c 12.9653(4)
_cell_measurement_reflns_used 3267
_cell_measurement_temperature 150
_cell_measurement_theta_max 27
_cell_measurement_theta_min 5
_cell_volume 815.77(4)
_computing_cell_refinement 'DENZO/SCALEPACK (Otwinowski & Minor, 1997)'
_computing_data_collection 'COLLECT (Nonius, 1997-2001).'
_computing_data_reduction 'DENZO/SCALEPACK (Otwinowski & Minor, 1997)'
_computing_molecular_graphics 'CAMERON (Watkin et al., 1996)'
_computing_publication_material 'CRYSTALS (Betteridge et al., 2003)'
_computing_structure_refinement 'CRYSTALS (Betteridge et al., 2003)'
_computing_structure_solution 'SIR92 (Altomare et al., 1994)'
_diffrn_ambient_temperature 150
_diffrn_measured_fraction_theta_full 0.991
_diffrn_measured_fraction_theta_max 0.990
_diffrn_measurement_device 'Nonius KappaCCD'
_diffrn_measurement_device_type Area
_diffrn_measurement_method \w
_diffrn_radiation_monochromator graphite
_diffrn_radiation_type 'Mo K\a'
_diffrn_radiation_wavelength 0.71073
_diffrn_reflns_av_R_equivalents 0.032
_diffrn_reflns_limit_h_max 7
_diffrn_reflns_limit_h_min -7
_diffrn_reflns_limit_k_max 14
_diffrn_reflns_limit_k_min -12
_diffrn_reflns_limit_l_max 16
_diffrn_reflns_limit_l_min -16
_diffrn_reflns_number 5938
_diffrn_reflns_theta_full 26.341
_diffrn_reflns_theta_max 27.438
_diffrn_reflns_theta_min 5.253
_diffrn_standards_number 0
_exptl_absorpt_coefficient_mu 0.085
_exptl_absorpt_correction_T_max 0.99
_exptl_absorpt_correction_T_min 0.99
_exptl_absorpt_correction_type multi-scan
_exptl_absorpt_process_details 'DENZO/SCALEPACK (Otwinowski & Minor, 1997)'
_exptl_crystal_colour colourless
_exptl_crystal_density_diffrn 1.276
_exptl_crystal_description plate
_exptl_crystal_F_000 336
_exptl_crystal_size_max 0.23
_exptl_crystal_size_mid 0.11
_exptl_crystal_size_min 0.07
_refine_diff_density_max 0.22
_refine_diff_density_min -0.17
_refine_ls_extinction_method none
_refine_ls_goodness_of_fit_ref 1.1348
_refine_ls_hydrogen_treatment constr
_refine_ls_matrix_type full
_refine_ls_number_parameters 208
_refine_ls_number_reflns 2331
_refine_ls_number_restraints 0
_refine_ls_R_factor_all 0.0816
_refine_ls_R_factor_gt 0.0480
_refine_ls_shift/su_max 0.000275
_refine_ls_structure_factor_coef F
_refine_ls_weighting_details
;
Method, part 1, Chebychev polynomial, (Watkin, 1994, Prince, 1982)
[weight] = 1.0/[A~0~*T~0~(x)+A~1~*T~1~(x) ... +A~n-1~]*T~n-1~(x)]
where A~i~ are the Chebychev coefficients listed below and x= Fcalc/Fmax
Method = Robust Weighting (Prince, 1982)
W = [weight] * [1-(deltaF/6*sigmaF)^2^]^2^
A~i~ are:
0.397 0.170 0.128
;
_refine_ls_weighting_scheme calc
_refine_ls_wR_factor_all 0.0830
_refine_ls_wR_factor_gt 0.0493
_refine_ls_wR_factor_ref 0.0460
_reflns_limit_h_max 7
_reflns_limit_h_min -7
_reflns_limit_k_max 14
_reflns_limit_k_min -14
_reflns_limit_l_max 16
_reflns_limit_l_min 0
_reflns_number_gt 2540
_reflns_number_total 3696
_reflns_threshold_expression I>2.0\s(I)
_oxford_diffrn_Wilson_B_factor 2.36
_oxford_diffrn_Wilson_scale 2.03
_oxford_refine_ls_r_factor_ref 0.0429
_oxford_refine_ls_scale 0.6890(14)
_oxford_reflns_number_all 3696
_oxford_reflns_threshold_expression_ref I>3.0\s(I)
_cod_data_source_file jo301056r_si_001_01.cif
_cod_data_source_block 6
_cod_original_sg_symbol_H-M 'P -1 '
_cod_original_formula_sum 'C20 H24 F1 N1 O1'
_cod_database_code 4027432

loop_
_symmetry_equiv_pos_as_xyz
x,y,z
-x,-y,-z

loop_
_atom_site_label
_atom_site_type_symbol
_atom_site_fract_x
_atom_site_fract_y
_atom_site_fract_z
_atom_site_U_iso_or_equiv
_atom_site_occupancy
_atom_site_adp_type
_atom_site_refinement_flags_posn
F1 F 0.2531(2) 0.94332(9) 0.72751(9) 0.0345 1.0000 Uani .
C2 C 0.3668(3) 0.85812(15) 0.79566(14) 0.0254 1.0000 Uani .
C3 C 0.3103(3) 0.73321(15) 0.76661(13) 0.0217 1.0000 Uani .
O4 O 0.4457(2) 0.64596(11) 0.82398(10) 0.0278 1.0000 Uani .
C5 C 0.0451(3) 0.71255(15) 0.79337(13) 0.0219 1.0000 Uani .
N6 N -0.0465(2) 0.60065(12) 0.75849(11) 0.0220 1.0000 Uani .
C7 C -0.0029(3) 0.59048(15) 0.64491(13) 0.0235 1.0000 Uani .
C8 C -0.1482(3) 0.67749(16) 0.57955(13) 0.0232 1.0000 Uani .
C9 C -0.0922(3) 0.79757(16) 0.55659(14) 0.0288 1.0000 Uani .
C10 C -0.2303(3) 0.87469(18) 0.49576(15) 0.0328 1.0000 Uani .
C11 C -0.4238(3) 0.83208(18) 0.45425(14) 0.0318 1.0000 Uani .
C12 C -0.4791(3) 0.71251(18) 0.47397(14) 0.0296 1.0000 Uani .
C13 C -0.3428(3) 0.63632(17) 0.53670(13) 0.0264 1.0000 Uani .
C14 C 0.0500(3) 0.48825(16) 0.81116(15) 0.0267 1.0000 Uani .
C15 C -0.1029(3) 0.38182(16) 0.80499(13) 0.0241 1.0000 Uani .
C16 C -0.0186(3) 0.28495(16) 0.74823(14) 0.0279 1.0000 Uani .
C17 C -0.1540(4) 0.18473(17) 0.74592(15) 0.0333 1.0000 Uani .
C18 C -0.3755(3) 0.18114(18) 0.79927(15) 0.0331 1.0000 Uani .
C19 C -0.4614(3) 0.27762(18) 0.85591(15) 0.0317 1.0000 Uani .
C20 C -0.3260(3) 0.37698(16) 0.85932(14) 0.0271 1.0000 Uani .
C21 C -0.0218(3) 0.72764(16) 0.90903(13) 0.0261 1.0000 Uani .
C22 C 0.0259(3) 0.85534(18) 0.93558(15) 0.0316 1.0000 Uani .
C23 C 0.2850(3) 0.88311(17) 0.90652(15) 0.0305 1.0000 Uani .
H21 H 0.5427 0.8693 0.7823 0.0308 1.0000 Uiso R
H31 H 0.3547 0.7286 0.6879 0.0256 1.0000 Uiso R
H51 H -0.0434 0.7819 0.7559 0.0264 1.0000 Uiso R
H72 H 0.1705 0.6012 0.6216 0.0273 1.0000 Uiso R
H71 H -0.0445 0.5069 0.6300 0.0282 1.0000 Uiso R
H91 H 0.0466 0.8274 0.5836 0.0337 1.0000 Uiso R
H101 H -0.1913 0.9590 0.4810 0.0403 1.0000 Uiso R
H111 H -0.5222 0.8866 0.4111 0.0393 1.0000 Uiso R
H121 H -0.6132 0.6818 0.4450 0.0381 1.0000 Uiso R
H131 H -0.3838 0.5523 0.5513 0.0335 1.0000 Uiso R
H141 H 0.0550 0.5036 0.8864 0.0338 1.0000 Uiso R
H142 H 0.2160 0.4688 0.7784 0.0338 1.0000 Uiso R
H161 H 0.1393 0.2878 0.7106 0.0349 1.0000 Uiso R
H171 H -0.0923 0.1167 0.7056 0.0409 1.0000 Uiso R
H181 H -0.4762 0.1127 0.7982 0.0410 1.0000 Uiso R
H191 H -0.6159 0.2764 0.8930 0.0383 1.0000 Uiso R
H201 H -0.3843 0.4450 0.8995 0.0323 1.0000 Uiso R
H211 H 0.0745 0.6671 0.9513 0.0315 1.0000 Uiso R
H212 H -0.1905 0.7108 0.9234 0.0318 1.0000 Uiso R
H221 H -0.0141 0.8640 1.0106 0.0398 1.0000 Uiso R
H222 H -0.0765 0.9148 0.8941 0.0389 1.0000 Uiso R
H232 H 0.3141 0.9679 0.9167 0.0383 1.0000 Uiso R
H231 H 0.3831 0.8285 0.9523 0.0381 1.0000 Uiso R
H41 H 0.5920 0.6375 0.7947 0.0441 1.0000 Uiso R

loop_
_atom_site_aniso_label
_atom_site_aniso_U_11
_atom_site_aniso_U_22
_atom_site_aniso_U_33
_atom_site_aniso_U_23
_atom_site_aniso_U_13
_atom_site_aniso_U_12
F1 0.0399(6) 0.0259(6) 0.0373(6) 0.0049(5) -0.0073(5) -0.0012(5)
C2 0.0233(8) 0.0234(9) 0.0296(9) 0.0008(7) -0.0050(7) -0.0019(7)
C3 0.0194(8) 0.0229(8) 0.0226(8) -0.0004(7) -0.0016(6) -0.0010(6)
O4 0.0200(6) 0.0267(6) 0.0361(7) 0.0016(5) -0.0035(5) 0.0015(5)
C5 0.0205(8) 0.0213(8) 0.0245(9) -0.0023(7) -0.0040(7) -0.0019(6)
N6 0.0225(7) 0.0210(7) 0.0229(7) 0.0000(6) -0.0043(6) -0.0018(6)
C7 0.0222(8) 0.0240(8) 0.0245(9) -0.0030(7) -0.0030(7) 0.0003(7)
C8 0.0227(8) 0.0270(9) 0.0201(8) -0.0042(7) -0.0005(7) -0.0006(7)
C9 0.0291(9) 0.0283(9) 0.0298(9) 0.0006(8) -0.0066(8) -0.0050(7)
C10 0.0370(11) 0.0297(10) 0.0317(10) 0.0010(8) -0.0058(8) -0.0006(8)
C11 0.0341(10) 0.0356(11) 0.0254(9) -0.0012(8) -0.0052(8) 0.0038(8)
C12 0.0250(9) 0.0394(10) 0.0251(9) -0.0028(8) -0.0061(7) -0.0016(8)
C13 0.0261(9) 0.0294(9) 0.0241(9) -0.0036(7) -0.0015(7) -0.0040(7)
C14 0.0252(9) 0.0250(9) 0.0304(9) 0.0024(7) -0.0077(7) -0.0019(7)
C15 0.0256(9) 0.0237(8) 0.0236(9) 0.0029(7) -0.0083(7) -0.0017(7)
C16 0.0269(9) 0.0287(9) 0.0281(9) -0.0014(8) -0.0028(7) -0.0015(7)
C17 0.0424(11) 0.0260(9) 0.0329(10) -0.0036(8) -0.0092(9) -0.0016(8)
C18 0.0356(10) 0.0300(10) 0.0349(10) 0.0047(8) -0.0095(8) -0.0110(8)
C19 0.0258(9) 0.0369(10) 0.0313(10) 0.0077(8) -0.0030(8) -0.0054(8)
C20 0.0270(9) 0.0263(9) 0.0278(9) 0.0005(7) -0.0039(7) 0.0017(7)
C21 0.0230(8) 0.0325(10) 0.0230(9) -0.0043(7) 0.0002(7) -0.0037(7)
C22 0.0330(10) 0.0331(10) 0.0293(10) -0.0099(8) 0.0008(8) -0.0026(8)
C23 0.0331(10) 0.0281(10) 0.0318(10) -0.0066(8) -0.0042(8) -0.0065(8)

loop_
_atom_type_symbol
_atom_type_scat_dispersion_real
_atom_type_scat_dispersion_imag
_atom_type_scat_Cromer_Mann_a1
_atom_type_scat_Cromer_Mann_b1
_atom_type_scat_Cromer_Mann_a2
_atom_type_scat_Cromer_Mann_b2
_atom_type_scat_Cromer_Mann_a3
_atom_type_scat_Cromer_Mann_b3
_atom_type_scat_Cromer_Mann_a4
_atom_type_scat_Cromer_Mann_b4
_atom_type_scat_Cromer_Mann_c
_atom_type_scat_source
C 0.0033 0.0016 2.3100 20.8439 1.0200 10.2075 1.5886 0.5687 0.8650 51.6512 0.2156 'International Tables Vol C 4.2.6.8 and 6.1.1.4'
H 0.0000 0.0000 0.4930 10.5109 0.3229 26.1257 0.1402 3.1424 0.0408 57.7998 0.0030 'International Tables Vol C 4.2.6.8 and 6.1.1.4'
F 0.0171 0.0103 3.5392 10.2825 2.6412 4.2944 1.5170 0.2615 1.0243 26.1476 0.2776 'International Tables Vol C 4.2.6.8 and 6.1.1.4'
N 0.0061 0.0033 12.2126 0.0057 3.1322 9.8933 2.0125 28.9975 1.1663 0.5826 -11.5290 'International Tables Vol C 4.2.6.8 and 6.1.1.4'
O 0.0106 0.0060 3.0485 13.2771 2.2868 5.7011 1.5463 0.3239 0.8670 32.9089 0.2508 'International Tables Vol C 4.2.6.8 and 6.1.1.4'

loop_
_geom_angle_atom_site_label_1
_geom_angle_atom_site_label_2
_geom_angle_atom_site_label_3
_geom_angle
_geom_angle_publ_flag
F1 C2 C3 107.11(13) yes
F1 C2 C23 109.13(14) yes
C3 C2 C23 113.78(15) yes
F1 C2 H21 107.2 no
C3 C2 H21 109.6 no
C23 C2 H21 109.8 no
C2 C3 O4 108.55(13) yes
C2 C3 C5 109.86(14) yes
O4 C3 C5 109.56(13) yes
C2 C3 H31 107.8 no
O4 C3 H31 110.6 no
C5 C3 H31 110.4 no
C3 O4 H41 111.4 no
C3 C5 N6 116.94(14) yes
C3 C5 C21 109.83(13) yes
N6 C5 C21 112.32(14) yes
C3 C5 H51 106.3 no
N6 C5 H51 105.5 no
C21 C5 H51 105.0 no
C5 N6 C7 112.97(13) yes
C5 N6 C14 113.58(13) yes
C7 N6 C14 107.97(13) yes
N6 C7 C8 115.14(14) yes
N6 C7 H72 110.1 no
C8 C7 H72 108.5 no
N6 C7 H71 107.5 no
C8 C7 H71 106.8 no
H72 C7 H71 108.6 no
C7 C8 C9 122.86(15) yes
C7 C8 C13 119.24(16) yes
C9 C8 C13 117.86(16) yes
C8 C9 C10 121.07(17) yes
C8 C9 H91 119.2 no
C10 C9 H91 119.7 no
C9 C10 C11 120.14(18) yes
C9 C10 H101 120.5 no
C11 C10 H101 119.3 no
C10 C11 C12 119.72(17) yes
C10 C11 H111 120.3 no
C12 C11 H111 120.0 no
C11 C12 C13 119.84(17) yes
C11 C12 H121 120.4 no
C13 C12 H121 119.8 no
C8 C13 C12 121.34(17) yes
C8 C13 H131 119.1 no
C12 C13 H131 119.6 no
N6 C14 C15 112.48(13) yes
N6 C14 H141 107.3 no
C15 C14 H141 108.3 no
N6 C14 H142 109.3 no
C15 C14 H142 109.4 no
H141 C14 H142 110.1 no
C14 C15 C16 120.35(16) yes
C14 C15 C20 120.79(16) yes
C16 C15 C20 118.81(17) yes
C15 C16 C17 120.63(18) yes
C15 C16 H161 118.9 no
C17 C16 H161 120.4 no
C16 C17 C18 120.16(18) yes
C16 C17 H171 119.9 no
C18 C17 H171 120.0 no
C17 C18 C19 119.60(18) yes
C17 C18 H181 122.2 no
C19 C18 H181 118.2 no
C18 C19 C20 120.39(18) yes
C18 C19 H191 120.3 no
C20 C19 H191 119.3 no
C15 C20 C19 120.40(17) yes
C15 C20 H201 118.6 no
C19 C20 H201 121.0 no
C5 C21 C22 110.21(15) yes
C5 C21 H211 109.3 no
C22 C21 H211 109.7 no
C5 C21 H212 107.3 no
C22 C21 H212 111.2 no
H211 C21 H212 109.1 no
C21 C22 C23 110.70(15) yes
C21 C22 H221 109.9 no
C23 C22 H221 109.6 no
C21 C22 H222 108.6 no
C23 C22 H222 108.6 no
H221 C22 H222 109.5 no
C22 C23 C2 112.64(15) yes
C22 C23 H232 111.3 no
C2 C23 H232 108.5 no
C22 C23 H231 107.7 no
C2 C23 H231 107.1 no
H232 C23 H231 109.5 no

loop_
_geom_bond_atom_site_label_1
_geom_bond_atom_site_label_2
_geom_bond_distance
_geom_bond_publ_flag
F1 C2 1.425(2) yes
C2 C3 1.525(2) yes
C2 C23 1.509(3) yes
C2 H21 1.012 no
C3 O4 1.423(2) yes
C3 C5 1.541(2) yes
C3 H31 1.032 no
O4 H41 0.885 no
C5 N6 1.490(2) yes
C5 C21 1.531(2) yes
C5 H51 1.021 no
N6 C7 1.482(2) yes
N6 C14 1.490(2) yes
C7 C8 1.510(2) yes
C7 H72 1.014 no
C7 H71 1.008 no
C8 C9 1.396(2) yes
C8 C13 1.396(2) yes
C9 C10 1.390(3) yes
C9 H91 0.976 no
C10 C11 1.389(3) yes
C10 H101 0.978 no
C11 C12 1.385(3) yes
C11 H111 0.986 no
C12 C13 1.393(3) yes
C12 H121 0.969 no
C13 H131 0.977 no
C14 C15 1.516(2) yes
C14 H141 1.006 no
C14 H142 1.018 no
C15 C16 1.390(3) yes
C15 C20 1.394(3) yes
C16 C17 1.392(3) yes
C16 H161 0.982 no
C17 C18 1.380(3) yes
C17 H171 0.983 no
C18 C19 1.388(3) yes
C18 H181 0.978 no
C19 C20 1.386(3) yes
C19 H191 0.961 no
C20 H201 0.977 no
C21 C22 1.531(3) yes
C21 H211 1.012 no
C21 H212 0.986 no
C22 C23 1.528(3) yes
C22 H221 0.988 no
C22 H222 1.019 no
C23 H232 0.987 no
C23 H231 1.006 no

loop_
_geom_hbond_atom_site_label_D
_geom_hbond_atom_site_label_H
_geom_hbond_atom_site_label_A
_geom_hbond_site_symmetry_A
_geom_hbond_angle_DHA
_geom_hbond_distance_DH
_geom_hbond_distance_HA
_geom_hbond_distance_DA
_geom_hbond_publ_flag
C20 H201 O4 1_455 125 0.98 2.56 3.227(3) yes
O4 H41 N6 1_655 167 0.89 2.09 2.963(3) yes
